data_4302668
loop_
_publ_author_name
'Peter Comba'
'Christina Haaf'
'Hubert Wadepohl'

_publ_section_title
;
Novel Bispidine Ligands and Their First-Row Transition Metal Complexes:
Trigonal Bipyramidal and Trigonal Prismatic Geometries
;
_journal_name_full 'Inorganic Chemistry'
_journal_page_first 6604
_journal_page_last 6614
_journal_paper_doi 10.1021/ic900571v
_journal_volume 48
_journal_year 2009
_chemical_formula_sum 'C33 H41.58 Cl2 N5 O9.25 Zn'
_chemical_formula_weight 792.56
_space_group_IT_number 14
_symmetry_cell_setting monoclinic
_symmetry_Int_Tables_number 14
_symmetry_space_group_name_Hall '-P 2ybc'
_symmetry_space_group_name_H-M 'P 1 21/c 1'
_atom_sites_solution_hydrogens geom
_atom_sites_solution_primary heavy
_atom_sites_solution_secondary difmap
_audit_block_code co_ch18
_audit_creation_method SHELXL-97
_cell_angle_alpha 90.00
_cell_angle_beta 103.777(13)
_cell_angle_gamma 90.00
_cell_formula_units_Z 4
_cell_length_a 10.686(6)
_cell_length_b 20.102(10)
_cell_length_c 16.337(9)
_cell_measurement_reflns_used 8112
_cell_measurement_temperature 100(2)
_cell_measurement_theta_max 31.10
_cell_measurement_theta_min 2.31
_cell_volume 3408(3)
_computing_cell_refinement
;

SAINT (Bruker AXS, 1997-2008). Includes estimated systematic errors

 of the unit cell constants from Monte Carlo simulations.

;
_computing_data_collection 'SMART (Bruker AXS, 1997-2003)'
_computing_data_reduction 'SAINT (Bruker AXS, 1997-2008)'
_computing_molecular_graphics 'PLATON (Spek, 1980-2008)'
_computing_publication_material 'SHELXL-97 (Sheldrick, 1997)'
_computing_structure_refinement 'SHELXL-97 (Sheldrick, 1997)'
_computing_structure_solution 'DIRDIF (Beurskens et al., 1999-2008)'
_diffrn_ambient_temperature 100(2)
_diffrn_measured_fraction_theta_full 1.000
_diffrn_measured_fraction_theta_max 1.000
_diffrn_measurement_device_type 'CCD area detector (Bruker AXS Smart 1000)'
_diffrn_measurement_method '\f- and \w-scans'
_diffrn_radiation_monochromator graphite
_diffrn_radiation_probe x-ray
_diffrn_radiation_type MoK\a
_diffrn_radiation_wavelength 0.71073
_diffrn_reflns_av_R_equivalents 0.0572
_diffrn_reflns_av_sigmaI/netI 0.0369
_diffrn_reflns_limit_h_max 14
_diffrn_reflns_limit_h_min -15
_diffrn_reflns_limit_k_max 28
_diffrn_reflns_limit_k_min 0
_diffrn_reflns_limit_l_max 23
_diffrn_reflns_limit_l_min 0
_diffrn_reflns_number 81373
_diffrn_reflns_theta_full 30.51
_diffrn_reflns_theta_max 30.51
_diffrn_reflns_theta_min 1.96
_diffrn_source 'fine-focus sealed tube'
_exptl_absorpt_coefficient_mu 0.941
_exptl_absorpt_correction_T_max 0.7464
_exptl_absorpt_correction_T_min 0.6791
_exptl_absorpt_correction_type multi-scan
_exptl_absorpt_process_details
;

multi-scan from symmetry-related measurements (Blessing 1995)

SADABS (Sheldrick & Bruker AXS, 2004-2008)

;
_exptl_crystal_colour colourless
_exptl_crystal_density_diffrn 1.545
_exptl_crystal_density_method 'not measured'
_exptl_crystal_description irregular
_exptl_crystal_F_000 1650
_exptl_crystal_size_max 0.22
_exptl_crystal_size_mid 0.16
_exptl_crystal_size_min 0.13
_refine_diff_density_max 0.757
_refine_diff_density_min -0.462
_refine_diff_density_rms 0.092
_refine_ls_abs_structure_details 'Flack H D (1983), Acta Cryst. A39, 876-881'
_refine_ls_extinction_method none
_refine_ls_goodness_of_fit_ref 1.109
_refine_ls_hydrogen_treatment constr
_refine_ls_matrix_type full
_refine_ls_number_parameters 510
_refine_ls_number_reflns 10403
_refine_ls_number_restraints 115
_refine_ls_restrained_S_all 1.118
_refine_ls_R_factor_all 0.0772
_refine_ls_R_factor_gt 0.0394
_refine_ls_shift/su_max 0.001
_refine_ls_shift/su_mean 0.000
_refine_ls_structure_factor_coef Fsqd
_refine_ls_weighting_details 'calc w=1/[\s^2^(Fo^2^)+(0.0336P)^2^+4.8560P] where P=(Fo^2^+2Fc^2^)/3'
_refine_ls_weighting_scheme calc
_refine_ls_wR_factor_gt 0.0860
_refine_ls_wR_factor_ref 0.1090
_reflns_number_gt 7493
_reflns_number_total 10403
_reflns_threshold_expression >2sigma(I)
_cod_data_source_file ic900571v_si_001_11.cif
_cod_data_source_block co_ch18
_cod_original_sg_symbol_H-M 'P 21/c'
_cod_database_code 4302668
_audit_block_refno 831

loop_
_symmetry_equiv_pos_as_xyz
'x, y, z'
'-x, y+1/2, -z+1/2'
'-x, -y, -z'
'x, -y-1/2, z-1/2'

loop_
_atom_site_label
_atom_site_type_symbol
_atom_site_fract_x
_atom_site_fract_y
_atom_site_fract_z
_atom_site_U_iso_or_equiv
_atom_site_adp_type
_atom_site_occupancy
_atom_site_symmetry_multiplicity
_atom_site_calc_flag
_atom_site_refinement_flags
_atom_site_disorder_assembly
_atom_site_disorder_group
O31 O 0.5800(9) 0.3207(5) 0.2128(7) 0.067(4) Uani 0.284(9) 1 d P . .
C1 C 0.8936(2) 0.11449(11) 0.37357(14) 0.0170(4) Uani 1 1 d . . .
H1A H 0.9458 0.1441 0.4170 0.020 Uiso 1 1 calc R . .
H1B H 0.8536 0.0804 0.4030 0.020 Uiso 1 1 calc R . .
C2 C 0.7860(2) 0.15586(11) 0.31642(14) 0.0161(4) Uani 1 1 d . . .
C3 C 0.7079(2) 0.11254(11) 0.24575(14) 0.0173(4) Uani 1 1 d . . .
C4 C 0.7954(2) 0.07950(11) 0.19581(14) 0.0161(4) Uani 1 1 d . . .
C5 C 0.9046(2) 0.04081(11) 0.25637(14) 0.0173(4) Uani 1 1 d . . .
H5A H 0.8663 0.0024 0.2795 0.021 Uiso 1 1 calc R . .
H5B H 0.9640 0.0230 0.2235 0.021 Uiso 1 1 calc R . .
C6 C 0.8407(2) 0.21165(11) 0.26967(14) 0.0173(4) Uani 1 1 d . . .
H6A H 0.7680 0.2379 0.2361 0.021 Uiso 1 1 calc R . .
H6B H 0.8937 0.2418 0.3119 0.021 Uiso 1 1 calc R . .
C7 C 0.8458(2) 0.13834(11) 0.15120(13) 0.0174(4) Uani 1 1 d . . .
H7A H 0.9016 0.1208 0.1157 0.021 Uiso 1 1 calc R . .
H7B H 0.7719 0.1613 0.1138 0.021 Uiso 1 1 calc R . .
C8 C 0.9765(2) 0.24497(11) 0.17310(13) 0.0166(4) Uani 1 1 d . . .
C9 C 1.0516(2) 0.21668(11) 0.11245(14) 0.0188(4) Uani 1 1 d . . .
H9A H 0.9922 0.1911 0.0677 0.023 Uiso 1 1 calc R . .
H9B H 1.0874 0.2538 0.0853 0.023 Uiso 1 1 calc R . .
C10 C 1.2777(2) 0.21319(12) 0.18835(16) 0.0217(5) Uani 1 1 d . . .
H10A H 1.2766 0.2518 0.1506 0.026 Uiso 1 1 calc R . .
H10B H 1.3541 0.1858 0.1866 0.026 Uiso 1 1 calc R . .
C11 C 1.2906(2) 0.23841(12) 0.27862(15) 0.0208(4) Uani 1 1 d . . .
H11A H 1.3517 0.2096 0.3183 0.025 Uiso 1 1 calc R . .
H11B H 1.3261 0.2841 0.2836 0.025 Uiso 1 1 calc R . .
C12 C 1.0690(2) 0.28313(10) 0.24467(14) 0.0169(4) Uani 1 1 d . . .
H12A H 1.1168 0.3166 0.2196 0.020 Uiso 1 1 calc R . .
H12B H 1.0178 0.3072 0.2784 0.020 Uiso 1 1 calc R . .
C13 C 1.0668(2) 0.03562(11) 0.38786(14) 0.0183(4) Uani 1 1 d . . .
H13A H 1.0211 -0.0067 0.3915 0.022 Uiso 1 1 calc R . .
H13B H 1.0876 0.0562 0.4445 0.022 Uiso 1 1 calc R . .
C14 C 1.1899(2) 0.02117(11) 0.36180(14) 0.0178(4) Uani 1 1 d . . .
C15 C 1.2597(2) -0.03609(12) 0.38789(18) 0.0279(5) Uani 1 1 d . . .
H15 H 1.2295 -0.0680 0.4216 0.033 Uiso 1 1 calc R . .
C16 C 1.3740(3) -0.04627(14) 0.3642(2) 0.0373(7) Uani 1 1 d . . .
H16 H 1.4226 -0.0857 0.3805 0.045 Uiso 1 1 calc R . .
C17 C 1.4167(2) 0.00128(14) 0.31662(19) 0.0317(6) Uani 1 1 d . . .
H17 H 1.4953 -0.0046 0.3001 0.038 Uiso 1 1 calc R . .
C18 C 1.3436(2) 0.05736(12) 0.29352(16) 0.0237(5) Uani 1 1 d . . .
H18 H 1.3740 0.0905 0.2616 0.028 Uiso 1 1 calc R . .
C19 C 0.7027(2) 0.18474(11) 0.37189(14) 0.0184(4) Uani 1 1 d . . .
C20 C 0.6972(2) 0.25244(12) 0.38839(15) 0.0225(5) Uani 1 1 d . . .
H20 H 0.7455 0.2829 0.3637 0.027 Uiso 1 1 calc R . .
C21 C 0.6212(2) 0.27599(13) 0.44106(15) 0.0257(5) Uani 1 1 d . . .
H21 H 0.6189 0.3223 0.4524 0.031 Uiso 1 1 calc R . .
C22 C 0.5494(2) 0.23240(14) 0.47658(16) 0.0284(5) Uani 1 1 d . . .
H22 H 0.4974 0.2486 0.5120 0.034 Uiso 1 1 calc R . .
C23 C 0.5535(2) 0.16490(14) 0.46047(16) 0.0283(5) Uani 1 1 d . . .
H23 H 0.5035 0.1348 0.4843 0.034 Uiso 1 1 calc R . .
C24 C 0.6308(2) 0.14109(13) 0.40935(15) 0.0223(4) Uani 1 1 d . . .
H24 H 0.6348 0.0946 0.3998 0.027 Uiso 1 1 calc R . .
C25 C 0.7228(2) 0.02869(11) 0.13244(15) 0.0196(4) Uani 1 1 d . . .
C26 C 0.6619(2) -0.02439(12) 0.16306(16) 0.0228(5) Uani 1 1 d . . .
H26 H 0.6623 -0.0263 0.2212 0.027 Uiso 1 1 calc R . .
C27 C 0.6012(2) -0.07406(12) 0.10947(18) 0.0271(5) Uani 1 1 d . . .
H27 H 0.5613 -0.1101 0.1310 0.033 Uiso 1 1 calc R . .
C28 C 0.5985(2) -0.07126(13) 0.02403(18) 0.0280(5) Uani 1 1 d . . .
H28 H 0.5570 -0.1053 -0.0129 0.034 Uiso 1 1 calc R . .
C29 C 0.6565(2) -0.01873(13) -0.00672(16) 0.0261(5) Uani 1 1 d . . .
H29 H 0.6536 -0.0164 -0.0652 0.031 Uiso 1 1 calc R . .
C30 C 0.7193(2) 0.03093(12) 0.04700(15) 0.0217(4) Uani 1 1 d . . .
H30 H 0.7600 0.0665 0.0251 0.026 Uiso 1 1 calc R . .
C31 C 0.8757(2) 0.29366(12) 0.12414(15) 0.0214(4) Uani 1 1 d . . .
H31A H 0.9186 0.3282 0.0984 0.032 Uiso 1 1 calc R . .
H31B H 0.8297 0.3144 0.1627 0.032 Uiso 1 1 calc R . .
H31C H 0.8143 0.2696 0.0800 0.032 Uiso 1 1 calc R . .
C32 C 1.1834(3) 0.12277(13) 0.09506(16) 0.0275(5) Uani 1 1 d . . .
H32A H 1.1047 0.0972 0.0723 0.041 Uiso 1 1 calc R . .
H32B H 1.2521 0.0926 0.1235 0.041 Uiso 1 1 calc R . .
H32C H 1.2100 0.1456 0.0489 0.041 Uiso 1 1 calc R . .
C33 C 1.1843(2) 0.26062(12) 0.39075(14) 0.0223(5) Uani 1 1 d . . .
H33A H 1.2442 0.2302 0.4274 0.034 Uiso 1 1 calc R . .
H33B H 1.1017 0.2606 0.4070 0.034 Uiso 1 1 calc R . .
H33C H 1.2204 0.3057 0.3965 0.034 Uiso 1 1 calc R . .
N7 N 0.98084(16) 0.08067(9) 0.32792(11) 0.0153(3) Uani 1 1 d . . .
N3 N 0.92034(17) 0.18716(9) 0.21275(11) 0.0154(3) Uani 1 1 d . . .
N1 N 1.15846(19) 0.17261(9) 0.15625(12) 0.0198(4) Uani 1 1 d . . .
N2 N 1.16388(17) 0.23854(9) 0.30197(12) 0.0168(3) Uani 1 1 d . . .
N4 N 1.23018(17) 0.06716(9) 0.31448(12) 0.0180(4) Uani 1 1 d . . .
O1 O 0.59196(15) 0.10974(9) 0.22690(11) 0.0232(3) Uani 1 1 d . . .
Cl1 Cl 0.25708(5) 0.40297(3) 0.09363(4) 0.02009(11) Uani 1 1 d D . .
O11 O 0.3382(2) 0.37693(10) 0.16960(13) 0.0398(5) Uani 1 1 d D . .
O12 O 0.2685(2) 0.47405(9) 0.09267(13) 0.0375(5) Uani 1 1 d D . .
O13 O 0.12464(18) 0.38664(11) 0.08890(15) 0.0409(5) Uani 1 1 d D . .
O14 O 0.2938(2) 0.37545(12) 0.02259(13) 0.0459(6) Uani 1 1 d D . .
O21A O 1.0457(3) 0.41151(19) 0.3681(3) 0.0396(10) Uani 0.526(4) 1 d PD A 1
O22A O 0.8416(3) 0.37251(15) 0.29793(18) 0.0248(8) Uani 0.526(4) 1 d PD A 1
O23A O 0.8652(4) 0.47831(17) 0.3615(3) 0.0391(11) Uani 0.526(4) 1 d PD A 1
O24A O 0.8971(4) 0.38118(18) 0.44586(19) 0.0307(9) Uani 0.526(4) 1 d PD A 1
Cl2A Cl 0.9102(3) 0.41119(14) 0.36859(17) 0.0222(4) Uani 0.526(4) 1 d PD A 1
O21B O 0.7442(3) 0.4172(3) 0.3569(3) 0.0547(15) Uani 0.474(4) 1 d PD A 2
O22B O 0.9047(5) 0.4109(3) 0.2799(2) 0.0542(15) Uani 0.474(4) 1 d PD A 2
O23B O 0.9377(6) 0.4775(2) 0.3999(4) 0.076(2) Uani 0.474(4) 1 d PD A 2
O24B O 0.9392(4) 0.3613(2) 0.4129(3) 0.0457(13) Uani 0.474(4) 1 d PD A 2
Cl2B Cl 0.8799(3) 0.41692(18) 0.3625(2) 0.0370(9) Uani 0.474(4) 1 d PD A 2
Zn Zn 1.10137(2) 0.142224(12) 0.272200(16) 0.01497(6) Uani 1 1 d . . .

loop_
_atom_site_aniso_label
_atom_site_aniso_U_11
_atom_site_aniso_U_22
_atom_site_aniso_U_33
_atom_site_aniso_U_23
_atom_site_aniso_U_13
_atom_site_aniso_U_12
O31 0.055(6) 0.076(8) 0.068(7) 0.023(5) 0.011(5) 0.027(5)
C1 0.0142(9) 0.0205(10) 0.0171(10) 0.0000(8) 0.0052(8) 0.0011(8)
C2 0.0129(9) 0.0187(10) 0.0177(10) -0.0002(8) 0.0058(7) 0.0006(7)
C3 0.0160(9) 0.0169(10) 0.0193(10) 0.0030(8) 0.0049(8) 0.0000(8)
C4 0.0148(9) 0.0164(9) 0.0177(10) -0.0010(8) 0.0050(8) -0.0015(8)
C5 0.0153(9) 0.0161(9) 0.0210(10) -0.0005(8) 0.0055(8) -0.0005(8)
C6 0.0161(9) 0.0172(10) 0.0197(10) 0.0000(8) 0.0068(8) 0.0008(8)
C7 0.0171(9) 0.0188(10) 0.0165(9) -0.0019(8) 0.0046(8) -0.0020(8)
C8 0.0170(9) 0.0164(9) 0.0167(10) 0.0018(8) 0.0046(8) -0.0006(8)
C9 0.0219(10) 0.0186(10) 0.0171(10) 0.0008(8) 0.0071(8) -0.0010(8)
C10 0.0183(10) 0.0203(10) 0.0296(12) 0.0020(9) 0.0117(9) -0.0011(8)
C11 0.0140(9) 0.0221(11) 0.0264(11) -0.0004(9) 0.0053(8) -0.0023(8)
C12 0.0184(10) 0.0142(9) 0.0185(10) 0.0010(8) 0.0049(8) -0.0010(8)
C13 0.0148(9) 0.0186(10) 0.0210(10) 0.0038(8) 0.0033(8) 0.0015(8)
C14 0.0135(9) 0.0165(10) 0.0225(11) -0.0012(8) 0.0024(8) -0.0001(8)
C15 0.0231(11) 0.0198(11) 0.0424(15) 0.0083(10) 0.0111(11) 0.0031(9)
C16 0.0264(13) 0.0265(13) 0.062(2) 0.0128(13) 0.0164(13) 0.0118(11)
C17 0.0185(11) 0.0294(13) 0.0505(17) 0.0056(12) 0.0149(11) 0.0064(10)
C18 0.0160(10) 0.0236(11) 0.0334(13) 0.0020(10) 0.0092(9) 0.0014(9)
C19 0.0123(9) 0.0236(11) 0.0192(10) 0.0003(8) 0.0037(8) 0.0030(8)
C20 0.0194(10) 0.0239(11) 0.0243(11) -0.0017(9) 0.0053(9) 0.0025(9)
C21 0.0209(11) 0.0314(13) 0.0238(12) -0.0053(10) 0.0032(9) 0.0084(10)
C22 0.0172(11) 0.0463(16) 0.0222(12) -0.0021(11) 0.0054(9) 0.0112(10)
C23 0.0188(11) 0.0423(15) 0.0259(12) 0.0028(11) 0.0095(9) 0.0036(10)
C24 0.0178(10) 0.0270(11) 0.0232(11) 0.0024(9) 0.0072(8) 0.0015(9)
C25 0.0144(9) 0.0190(10) 0.0249(11) -0.0033(9) 0.0034(8) -0.0011(8)
C26 0.0187(10) 0.0233(11) 0.0257(12) -0.0005(9) 0.0036(9) -0.0021(9)
C27 0.0194(11) 0.0199(11) 0.0407(14) -0.0025(10) 0.0045(10) -0.0027(9)
C28 0.0201(11) 0.0236(12) 0.0380(14) -0.0126(10) 0.0025(10) 0.0002(9)
C29 0.0235(11) 0.0278(12) 0.0266(12) -0.0093(10) 0.0050(9) 0.0051(9)
C30 0.0196(10) 0.0204(11) 0.0257(11) -0.0049(9) 0.0065(9) -0.0005(9)
C31 0.0198(10) 0.0207(11) 0.0235(11) 0.0049(9) 0.0049(9) 0.0003(8)
C32 0.0384(14) 0.0230(11) 0.0253(12) -0.0029(10) 0.0159(11) 0.0040(10)
C33 0.0237(11) 0.0225(11) 0.0197(11) -0.0012(9) 0.0032(9) -0.0026(9)
N7 0.0124(8) 0.0163(8) 0.0171(8) 0.0009(7) 0.0034(6) 0.0012(6)
N3 0.0157(8) 0.0156(8) 0.0159(8) -0.0003(7) 0.0058(7) -0.0021(7)
N1 0.0220(9) 0.0167(9) 0.0233(9) -0.0023(7) 0.0106(8) -0.0007(7)
N2 0.0147(8) 0.0162(8) 0.0197(9) 0.0003(7) 0.0042(7) 0.0001(7)
N4 0.0144(8) 0.0170(8) 0.0232(9) 0.0007(7) 0.0056(7) 0.0008(7)
O1 0.0149(7) 0.0260(9) 0.0287(9) -0.0005(7) 0.0050(6) -0.0009(6)
Cl1 0.0211(2) 0.0170(2) 0.0235(3) -0.0005(2) 0.0081(2) -0.00232(19)
O11 0.0499(13) 0.0304(10) 0.0315(10) 0.0066(8) -0.0054(9) -0.0027(9)
O12 0.0417(11) 0.0185(9) 0.0476(12) 0.0041(8) 0.0016(9) -0.0058(8)
O13 0.0251(10) 0.0398(11) 0.0626(14) 0.0143(10) 0.0201(10) -0.0052(8)
O14 0.0446(12) 0.0593(14) 0.0374(12) -0.0127(10) 0.0166(10) 0.0191(11)
O21A 0.033(2) 0.036(2) 0.052(3) -0.0062(18) 0.0162(18) -0.0070(17)
O22A 0.0363(19) 0.0208(16) 0.0173(15) -0.0015(12) 0.0065(13) 0.0012(14)
O23A 0.060(3) 0.0188(18) 0.039(2) -0.0014(17) 0.011(2) 0.010(2)
O24A 0.046(2) 0.0303(19) 0.0177(17) 0.0040(14) 0.0120(16) 0.0034(17)
Cl2A 0.0337(9) 0.0142(8) 0.0212(8) -0.0014(6) 0.0114(6) -0.0002(7)
O21B 0.043(3) 0.061(3) 0.064(3) 0.021(3) 0.020(3) 0.013(2)
O22B 0.076(4) 0.055(3) 0.038(3) -0.003(2) 0.026(3) 0.019(3)
O23B 0.100(6) 0.036(3) 0.100(6) -0.029(4) 0.041(5) -0.018(4)
O24B 0.041(3) 0.050(3) 0.042(3) 0.020(2) 0.001(2) -0.005(2)
Cl2B 0.061(2) 0.0217(10) 0.0320(12) 0.0001(8) 0.0188(12) 0.0047(11)
Zn 0.01290(11) 0.01378(11) 0.01904(12) 0.00036(10) 0.00542(8) -0.00017(9)

loop_
_atom_type_symbol
_atom_type_description
_atom_type_scat_dispersion_real
_atom_type_scat_dispersion_imag
_atom_type_scat_source
C C 0.0033 0.0016 'International Tables Vol C Tables 4.2.6.8 and 6.1.1.4'
H H 0.0000 0.0000 'International Tables Vol C Tables 4.2.6.8 and 6.1.1.4'
Cl Cl 0.1484 0.1585 'International Tables Vol C Tables 4.2.6.8 and 6.1.1.4'
N N 0.0061 0.0033 'International Tables Vol C Tables 4.2.6.8 and 6.1.1.4'
O O 0.0106 0.0060 'International Tables Vol C Tables 4.2.6.8 and 6.1.1.4'
Zn Zn 0.2839 1.4301 'International Tables Vol C Tables 4.2.6.8 and 6.1.1.4'

loop_
_geom_angle_atom_site_label_1
_geom_angle_atom_site_label_2
_geom_angle_atom_site_label_3
_geom_angle
_geom_angle_site_symmetry_1
_geom_angle_site_symmetry_3
_geom_angle_publ_flag
N7 C1 C2 114.12(17) . . ?
N7 C1 H1A 108.7 . . ?
C2 C1 H1A 108.7 . . ?
N7 C1 H1B 108.7 . . ?
C2 C1 H1B 108.7 . . ?
H1A C1 H1B 107.6 . . ?
C3 C2 C19 111.99(18) . . ?
C3 C2 C1 110.20(18) . . ?
C19 C2 C1 107.58(18) . . ?
C3 C2 C6 104.05(18) . . ?
C19 C2 C6 111.04(18) . . ?
C1 C2 C6 112.05(17) . . ?
O1 C3 C2 124.3(2) . . ?
O1 C3 C4 124.4(2) . . ?
C2 C3 C4 110.96(18) . . ?
C25 C4 C3 112.05(18) . . ?
C25 C4 C5 106.33(18) . . ?
C3 C4 C5 109.91(18) . . ?
C25 C4 C7 111.62(18) . . ?
C3 C4 C7 104.12(17) . . ?
C5 C4 C7 112.93(17) . . ?
N7 C5 C4 114.81(18) . . ?
N7 C5 H5A 108.6 . . ?
C4 C5 H5A 108.6 . . ?
N7 C5 H5B 108.6 . . ?
C4 C5 H5B 108.6 . . ?
H5A C5 H5B 107.5 . . ?
N3 C6 C2 114.11(17) . . ?
N3 C6 H6A 108.7 . . ?
C2 C6 H6A 108.7 . . ?
N3 C6 H6B 108.7 . . ?
C2 C6 H6B 108.7 . . ?
H6A C6 H6B 107.6 . . ?
N3 C7 C4 111.98(17) . . ?
N3 C7 H7A 109.2 . . ?
C4 C7 H7A 109.2 . . ?
N3 C7 H7B 109.2 . . ?
C4 C7 H7B 109.2 . . ?
H7A C7 H7B 107.9 . . ?
N3 C8 C9 108.27(17) . . ?
N3 C8 C31 114.25(18) . . ?
C9 C8 C31 108.18(18) . . ?
N3 C8 C12 107.66(17) . . ?
C9 C8 C12 109.64(18) . . ?
C31 C8 C12 108.78(18) . . ?
N1 C9 C8 111.84(18) . . ?
N1 C9 H9A 109.2 . . ?
C8 C9 H9A 109.2 . . ?
N1 C9 H9B 109.2 . . ?
C8 C9 H9B 109.2 . . ?
H9A C9 H9B 107.9 . . ?
N1 C10 C11 112.96(18) . . ?
N1 C10 H10A 109.0 . . ?
C11 C10 H10A 109.0 . . ?
N1 C10 H10B 109.0 . . ?
C11 C10 H10B 109.0 . . ?
H10A C10 H10B 107.8 . . ?
N2 C11 C10 111.57(18) . . ?
N2 C11 H11A 109.3 . . ?
C10 C11 H11A 109.3 . . ?
N2 C11 H11B 109.3 . . ?
C10 C11 H11B 109.3 . . ?
H11A C11 H11B 108.0 . . ?
N2 C12 C8 113.03(17) . . ?
N2 C12 H12A 109.0 . . ?
C8 C12 H12A 109.0 . . ?
N2 C12 H12B 109.0 . . ?
C8 C12 H12B 109.0 . . ?
H12A C12 H12B 107.8 . . ?
N7 C13 C14 112.16(18) . . ?
N7 C13 H13A 109.2 . . ?
C14 C13 H13A 109.2 . . ?
N7 C13 H13B 109.2 . . ?
C14 C13 H13B 109.2 . . ?
H13A C13 H13B 107.9 . . ?
N4 C14 C15 121.9(2) . . ?
N4 C14 C13 116.91(19) . . ?
C15 C14 C13 121.2(2) . . ?
C16 C15 C14 119.0(2) . . ?
C16 C15 H15 120.5 . . ?
C14 C15 H15 120.5 . . ?
C17 C16 C15 119.3(2) . . ?
C17 C16 H16 120.4 . . ?
C15 C16 H16 120.4 . . ?
C18 C17 C16 118.9(2) . . ?
C18 C17 H17 120.6 . . ?
C16 C17 H17 120.6 . . ?
N4 C18 C17 122.4(2) . . ?
N4 C18 H18 118.8 . . ?
C17 C18 H18 118.8 . . ?
C20 C19 C24 118.4(2) . . ?
C20 C19 C2 122.9(2) . . ?
C24 C19 C2 118.6(2) . . ?
C19 C20 C21 120.5(2) . . ?
C19 C20 H20 119.8 . . ?
C21 C20 H20 119.8 . . ?
C22 C21 C20 120.4(2) . . ?
C22 C21 H21 119.8 . . ?
C20 C21 H21 119.8 . . ?
C21 C22 C23 119.8(2) . . ?
C21 C22 H22 120.1 . . ?
C23 C22 H22 120.1 . . ?
C22 C23 C24 120.1(2) . . ?
C22 C23 H23 120.0 . . ?
C24 C23 H23 120.0 . . ?
C23 C24 C19 120.9(2) . . ?
C23 C24 H24 119.6 . . ?
C19 C24 H24 119.6 . . ?
C30 C25 C26 118.7(2) . . ?
C30 C25 C4 123.2(2) . . ?
C26 C25 C4 118.1(2) . . ?
C27 C26 C25 120.7(2) . . ?
C27 C26 H26 119.6 . . ?
C25 C26 H26 119.6 . . ?
C26 C27 C28 120.0(2) . . ?
C26 C27 H27 120.0 . . ?
C28 C27 H27 120.0 . . ?
C29 C28 C27 119.6(2) . . ?
C29 C28 H28 120.2 . . ?
C27 C28 H28 120.2 . . ?
C28 C29 C30 120.7(2) . . ?
C28 C29 H29 119.6 . . ?
C30 C29 H29 119.6 . . ?
C25 C30 C29 120.3(2) . . ?
C25 C30 H30 119.9 . . ?
C29 C30 H30 119.9 . . ?
C8 C31 H31A 109.5 . . ?
C8 C31 H31B 109.5 . . ?
H31A C31 H31B 109.5 . . ?
C8 C31 H31C 109.5 . . ?
H31A C31 H31C 109.5 . . ?
H31B C31 H31C 109.5 . . ?
N1 C32 H32A 109.5 . . ?
N1 C32 H32B 109.5 . . ?
H32A C32 H32B 109.5 . . ?
N1 C32 H32C 109.5 . . ?
H32A C32 H32C 109.5 . . ?
H32B C32 H32C 109.5 . . ?
N2 C33 H33A 109.5 . . ?
N2 C33 H33B 109.5 . . ?
H33A C33 H33B 109.5 . . ?
N2 C33 H33C 109.5 . . ?
H33A C33 H33C 109.5 . . ?
H33B C33 H33C 109.5 . . ?
C13 N7 C5 109.09(17) . . ?
C13 N7 C1 108.14(17) . . ?
C5 N7 C1 110.38(16) . . ?
C13 N7 Zn 107.08(13) . . ?
C5 N7 Zn 104.43(13) . . ?
C1 N7 Zn 117.44(14) . . ?
C6 N3 C7 110.25(17) . . ?
C6 N3 C8 110.86(16) . . ?
C7 N3 C8 114.63(17) . . ?
C6 N3 Zn 116.43(14) . . ?
C7 N3 Zn 107.88(13) . . ?
C8 N3 Zn 96.31(12) . . ?
C32 N1 C9 108.60(19) . . ?
C32 N1 C10 109.20(19) . . ?
C9 N1 C10 109.63(18) . . ?
C32 N1 Zn 121.43(15) . . ?
C9 N1 Zn 103.88(13) . . ?
C10 N1 Zn 103.63(14) . . ?
C33 N2 C11 108.65(17) . . ?
C33 N2 C12 110.57(17) . . ?
C11 N2 C12 111.15(17) . . ?
C33 N2 Zn 118.33(14) . . ?
C11 N2 Zn 101.55(13) . . ?
C12 N2 Zn 106.25(13) . . ?
C14 N4 C18 118.5(2) . . ?
C14 N4 Zn 114.86(14) . . ?
C18 N4 Zn 126.42(16) . . ?
O14 Cl1 O11 109.68(14) . . ?
O14 Cl1 O12 109.74(14) . . ?
O11 Cl1 O12 109.75(12) . . ?
O14 Cl1 O13 109.09(14) . . ?
O11 Cl1 O13 110.38(13) . . ?
O12 Cl1 O13 108.17(13) . . ?
O23A Cl2A O24A 111.5(3) . . ?
O23A Cl2A O22A 110.4(3) . . ?
O24A Cl2A O22A 109.9(3) . . ?
O23A Cl2A O21A 108.2(3) . . ?
O24A Cl2A O21A 108.2(3) . . ?
O22A Cl2A O21A 108.5(3) . . ?
O21B Cl2B O23B 110.6(4) . . ?
O21B Cl2B O22B 110.5(3) . . ?
O23B Cl2B O22B 108.2(4) . . ?
O21B Cl2B O24B 109.9(3) . . ?
O23B Cl2B O24B 109.2(4) . . ?
O22B Cl2B O24B 108.3(3) . . ?
N4 Zn N2 117.19(8) . . ?
N4 Zn N7 81.65(8) . . ?
N2 Zn N7 129.41(7) . . ?
N4 Zn N3 157.44(7) . . ?
N2 Zn N3 85.31(7) . . ?
N7 Zn N3 82.35(8) . . ?
N4 Zn N1 101.08(8) . . ?
N2 Zn N1 78.65(7) . . ?
N7 Zn N1 147.31(7) . . ?
N3 Zn N1 84.19(8) . . ?

loop_
_geom_bond_atom_site_label_1
_geom_bond_atom_site_label_2
_geom_bond_distance
_geom_bond_site_symmetry_2
_geom_bond_publ_flag
C1 N7 1.489(3) . ?
C1 C2 1.541(3) . ?
C1 H1A 0.9900 . ?
C1 H1B 0.9900 . ?
C2 C3 1.526(3) . ?
C2 C19 1.528(3) . ?
C2 C6 1.547(3) . ?
C3 O1 1.205(3) . ?
C3 C4 1.531(3) . ?
C4 C25 1.528(3) . ?
C4 C5 1.548(3) . ?
C4 C7 1.552(3) . ?
C5 N7 1.489(3) . ?
C5 H5A 0.9900 . ?
C5 H5B 0.9900 . ?
C6 N3 1.486(3) . ?
C6 H6A 0.9900 . ?
C6 H6B 0.9900 . ?
C7 N3 1.492(3) . ?
C7 H7A 0.9900 . ?
C7 H7B 0.9900 . ?
C8 N3 1.522(3) . ?
C8 C9 1.526(3) . ?
C8 C31 1.532(3) . ?
C8 C12 1.544(3) . ?
C9 N1 1.487(3) . ?
C9 H9A 0.9900 . ?
C9 H9B 0.9900 . ?
C10 N1 1.499(3) . ?
C10 C11 1.534(3) . ?
C10 H10A 0.9900 . ?
C10 H10B 0.9900 . ?
C11 N2 1.491(3) . ?
C11 H11A 0.9900 . ?
C11 H11B 0.9900 . ?
C12 N2 1.502(3) . ?
C12 H12A 0.9900 . ?
C12 H12B 0.9900 . ?
C13 N7 1.481(3) . ?
C13 C14 1.505(3) . ?
C13 H13A 0.9900 . ?
C13 H13B 0.9900 . ?
C14 N4 1.340(3) . ?
C14 C15 1.383(3) . ?
C15 C16 1.382(4) . ?
C15 H15 0.9500 . ?
C16 C17 1.376(4) . ?
C16 H16 0.9500 . ?
C17 C18 1.372(3) . ?
C17 H17 0.9500 . ?
C18 N4 1.351(3) . ?
C18 H18 0.9500 . ?
C19 C20 1.391(3) . ?
C19 C24 1.400(3) . ?
C20 C21 1.399(3) . ?
C20 H20 0.9500 . ?
C21 C22 1.380(4) . ?
C21 H21 0.9500 . ?
C22 C23 1.385(4) . ?
C22 H22 0.9500 . ?
C23 C24 1.392(3) . ?
C23 H23 0.9500 . ?
C24 H24 0.9500 . ?
C25 C30 1.388(3) . ?
C25 C26 1.403(3) . ?
C26 C27 1.383(3) . ?
C26 H26 0.9500 . ?
C27 C28 1.390(4) . ?
C27 H27 0.9500 . ?
C28 C29 1.378(4) . ?
C28 H28 0.9500 . ?
C29 C30 1.392(3) . ?
C29 H29 0.9500 . ?
C30 H30 0.9500 . ?
C31 H31A 0.9800 . ?
C31 H31B 0.9800 . ?
C31 H31C 0.9800 . ?
C32 N1 1.484(3) . ?
C32 H32A 0.9800 . ?
C32 H32B 0.9800 . ?
C32 H32C 0.9800 . ?
C33 N2 1.482(3) . ?
C33 H33A 0.9800 . ?
C33 H33B 0.9800 . ?
C33 H33C 0.9800 . ?
N7 Zn 2.1394(19) . ?
N3 Zn 2.146(2) . ?
N1 Zn 2.210(2) . ?
N2 Zn 2.068(2) . ?
N4 Zn 2.048(2) . ?
Cl1 O14 1.423(2) . ?
Cl1 O11 1.433(2) . ?
Cl1 O12 1.434(2) . ?
Cl1 O13 1.437(2) . ?
O21A Cl2A 1.450(3) . ?
O22A Cl2A 1.439(3) . ?
O23A Cl2A 1.428(3) . ?
O24A Cl2A 1.436(3) . ?
O21B Cl2B 1.431(3) . ?
O22B Cl2B 1.441(3) . ?
O23B Cl2B 1.434(3) . ?
O24B Cl2B 1.442(3) . ?

loop_
_geom_torsion_atom_site_label_1
_geom_torsion_atom_site_label_2
_geom_torsion_atom_site_label_3
_geom_torsion_atom_site_label_4
_geom_torsion
_geom_torsion_site_symmetry_1
_geom_torsion_site_symmetry_2
_geom_torsion_site_symmetry_3
_geom_torsion_site_symmetry_4
_geom_torsion_publ_flag
N7 C1 C2 C3 55.4(2) . . . . ?
N7 C1 C2 C19 177.79(17) . . . . ?
N7 C1 C2 C6 -59.9(2) . . . . ?
C19 C2 C3 O1 11.3(3) . . . . ?
C1 C2 C3 O1 131.0(2) . . . . ?
C6 C2 C3 O1 -108.7(2) . . . . ?
C19 C2 C3 C4 -175.17(18) . . . . ?
C1 C2 C3 C4 -55.5(2) . . . . ?
C6 C2 C3 C4 64.8(2) . . . . ?
O1 C3 C4 C25 -14.2(3) . . . . ?
C2 C3 C4 C25 172.32(18) . . . . ?
O1 C3 C4 C5 -132.1(2) . . . . ?
C2 C3 C4 C5 54.3(2) . . . . ?
O1 C3 C4 C7 106.6(2) . . . . ?
C2 C3 C4 C7 -66.9(2) . . . . ?
C25 C4 C5 N7 -175.15(17) . . . . ?
C3 C4 C5 N7 -53.7(2) . . . . ?
C7 C4 C5 N7 62.1(2) . . . . ?
C3 C2 C6 N3 -57.9(2) . . . . ?
C19 C2 C6 N3 -178.58(17) . . . . ?
C1 C2 C6 N3 61.1(2) . . . . ?
C25 C4 C7 N3 -178.23(17) . . . . ?
C3 C4 C7 N3 60.7(2) . . . . ?
C5 C4 C7 N3 -58.5(2) . . . . ?
N3 C8 C9 N1 -60.0(2) . . . . ?
C31 C8 C9 N1 175.70(18) . . . . ?
C12 C8 C9 N1 57.2(2) . . . . ?
N1 C10 C11 N2 -20.7(3) . . . . ?
N3 C8 C12 N2 50.0(2) . . . . ?
C9 C8 C12 N2 -67.6(2) . . . . ?
C31 C8 C12 N2 174.29(17) . . . . ?
N7 C13 C14 N4 26.3(3) . . . . ?
N7 C13 C14 C15 -155.6(2) . . . . ?
N4 C14 C15 C16 -0.3(4) . . . . ?
C13 C14 C15 C16 -178.3(3) . . . . ?
C14 C15 C16 C17 1.2(5) . . . . ?
C15 C16 C17 C18 -0.5(5) . . . . ?
C16 C17 C18 N4 -1.2(4) . . . . ?
C3 C2 C19 C20 -126.3(2) . . . . ?
C1 C2 C19 C20 112.5(2) . . . . ?
C6 C2 C19 C20 -10.5(3) . . . . ?
C3 C2 C19 C24 55.2(3) . . . . ?
C1 C2 C19 C24 -66.0(2) . . . . ?
C6 C2 C19 C24 171.03(19) . . . . ?
C24 C19 C20 C21 -0.2(3) . . . . ?
C2 C19 C20 C21 -178.7(2) . . . . ?
C19 C20 C21 C22 -0.7(4) . . . . ?
C20 C21 C22 C23 0.5(4) . . . . ?
C21 C22 C23 C24 0.7(4) . . . . ?
C22 C23 C24 C19 -1.6(4) . . . . ?
C20 C19 C24 C23 1.3(3) . . . . ?
C2 C19 C24 C23 179.9(2) . . . . ?
C3 C4 C25 C30 124.8(2) . . . . ?
C5 C4 C25 C30 -115.1(2) . . . . ?
C7 C4 C25 C30 8.5(3) . . . . ?
C3 C4 C25 C26 -58.2(3) . . . . ?
C5 C4 C25 C26 61.9(2) . . . . ?
C7 C4 C25 C26 -174.56(19) . . . . ?
C30 C25 C26 C27 0.9(3) . . . . ?
C4 C25 C26 C27 -176.2(2) . . . . ?
C25 C26 C27 C28 -0.9(4) . . . . ?
C26 C27 C28 C29 -0.1(4) . . . . ?
C27 C28 C29 C30 1.0(4) . . . . ?
C26 C25 C30 C29 0.0(3) . . . . ?
C4 C25 C30 C29 176.9(2) . . . . ?
C28 C29 C30 C25 -0.9(4) . . . . ?
C14 C13 N7 C5 83.6(2) . . . . ?
C14 C13 N7 C1 -156.33(18) . . . . ?
C14 C13 N7 Zn -28.9(2) . . . . ?
C4 C5 N7 C13 170.84(17) . . . . ?
C4 C5 N7 C1 52.2(2) . . . . ?
C4 C5 N7 Zn -74.95(18) . . . . ?
C2 C1 N7 C13 -172.06(17) . . . . ?
C2 C1 N7 C5 -52.8(2) . . . . ?
C2 C1 N7 Zn 66.7(2) . . . . ?
C2 C6 N3 C7 55.2(2) . . . . ?
C2 C6 N3 C8 -176.81(17) . . . . ?
C2 C6 N3 Zn -68.1(2) . . . . ?
C4 C7 N3 C6 -56.1(2) . . . . ?
C4 C7 N3 C8 178.02(17) . . . . ?
C4 C7 N3 Zn 72.06(18) . . . . ?
C9 C8 N3 C6 -177.34(17) . . . . ?
C31 C8 N3 C6 -56.7(2) . . . . ?
C12 C8 N3 C6 64.2(2) . . . . ?
C9 C8 N3 C7 -51.7(2) . . . . ?
C31 C8 N3 C7 68.9(2) . . . . ?
C12 C8 N3 C7 -170.21(17) . . . . ?
C9 C8 N3 Zn 61.24(17) . . . . ?
C31 C8 N3 Zn -178.16(16) . . . . ?
C12 C8 N3 Zn -57.22(16) . . . . ?
C8 C9 N1 C32 152.10(19) . . . . ?
C8 C9 N1 C10 -88.7(2) . . . . ?
C8 C9 N1 Zn 21.6(2) . . . . ?
C11 C10 N1 C32 -150.0(2) . . . . ?
C11 C10 N1 C9 91.1(2) . . . . ?
C11 C10 N1 Zn -19.3(2) . . . . ?
C10 C11 N2 C33 177.62(18) . . . . ?
C10 C11 N2 C12 -60.5(2) . . . . ?
C10 C11 N2 Zn 52.16(19) . . . . ?
C8 C12 N2 C33 -141.14(18) . . . . ?
C8 C12 N2 C11 98.1(2) . . . . ?
C8 C12 N2 Zn -11.6(2) . . . . ?
C15 C14 N4 C18 -1.4(3) . . . . ?
C13 C14 N4 C18 176.7(2) . . . . ?
C15 C14 N4 Zn 173.25(19) . . . . ?
C13 C14 N4 Zn -8.7(3) . . . . ?
C17 C18 N4 C14 2.1(4) . . . . ?
C17 C18 N4 Zn -171.8(2) . . . . ?
C14 N4 Zn N2 123.74(16) . . . . ?
C18 N4 Zn N2 -62.2(2) . . . . ?
C14 N4 Zn N7 -6.50(16) . . . . ?
C18 N4 Zn N7 167.6(2) . . . . ?
C14 N4 Zn N3 -51.7(3) . . . . ?
C18 N4 Zn N3 122.4(2) . . . . ?
C14 N4 Zn N1 -153.44(16) . . . . ?
C18 N4 Zn N1 20.7(2) . . . . ?
C33 N2 Zn N4 -70.87(17) . . . . ?
C11 N2 Zn N4 47.88(16) . . . . ?
C12 N2 Zn N4 164.18(12) . . . . ?
C33 N2 Zn N7 31.29(19) . . . . ?
C11 N2 Zn N7 150.04(12) . . . . ?
C12 N2 Zn N7 -93.66(15) . . . . ?
C33 N2 Zn N3 107.39(16) . . . . ?
C11 N2 Zn N3 -133.86(14) . . . . ?
C12 N2 Zn N3 -17.56(13) . . . . ?
C33 N2 Zn N1 -167.61(16) . . . . ?
C11 N2 Zn N1 -48.86(13) . . . . ?
C12 N2 Zn N1 67.44(14) . . . . ?
C13 N7 Zn N4 19.47(14) . . . . ?
C5 N7 Zn N4 -96.14(13) . . . . ?
C1 N7 Zn N4 141.25(15) . . . . ?
C13 N7 Zn N2 -99.02(15) . . . . ?
C5 N7 Zn N2 145.36(12) . . . . ?
C1 N7 Zn N2 22.76(18) . . . . ?
C13 N7 Zn N3 -176.48(14) . . . . ?
C5 N7 Zn N3 67.90(13) . . . . ?
C1 N7 Zn N3 -54.70(14) . . . . ?
C13 N7 Zn N1 116.99(16) . . . . ?
C5 N7 Zn N1 1.4(2) . . . . ?
C1 N7 Zn N1 -121.23(16) . . . . ?
C6 N3 Zn N4 100.2(2) . . . . ?
C7 N3 Zn N4 -24.3(3) . . . . ?
C8 N3 Zn N4 -142.71(18) . . . . ?
C6 N3 Zn N2 -75.74(14) . . . . ?
C7 N3 Zn N2 159.76(13) . . . . ?
C8 N3 Zn N2 41.32(12) . . . . ?
C6 N3 Zn N7 55.08(14) . . . . ?
C7 N3 Zn N7 -69.41(13) . . . . ?
C8 N3 Zn N7 172.15(12) . . . . ?
C6 N3 Zn N1 -154.78(15) . . . . ?
C7 N3 Zn N1 80.72(13) . . . . ?
C8 N3 Zn N1 -37.72(12) . . . . ?
C32 N1 Zn N4 45.70(19) . . . . ?
C9 N1 Zn N4 168.11(13) . . . . ?
C10 N1 Zn N4 -77.31(14) . . . . ?
C32 N1 Zn N2 161.52(19) . . . . ?
C9 N1 Zn N2 -76.07(14) . . . . ?
C10 N1 Zn N2 38.51(13) . . . . ?
C32 N1 Zn N7 -46.1(2) . . . . ?
C9 N1 Zn N7 76.33(18) . . . . ?
C10 N1 Zn N7 -169.09(13) . . . . ?
C32 N1 Zn N3 -112.11(19) . . . . ?
C9 N1 Zn N3 10.30(13) . . . . ?
C10 N1 Zn N3 124.88(14) . . . . ?
